data_4028825
loop_
_publ_author_name
'Yi-Feng Qiu'
'Fang Yang'
'Zi-Hang Qiu'
'Mei-Jin Zhong'
'Li-Jing Wang'
'Yu-Ying Ye'
'Bo Song'
'Yong-Min Liang'

_publ_contact_author_name
;
;
_publ_section_title
;
 Br\/onsted Acid Catalyzed and NIS-Promoted Cyclization of Diynones:
 Selective Synthesis of 4-Pyrone, 4-Pyridone, and 3-Pyrrolone Derivatives
;
_journal_name_full 'Journal of Organic Chemistry'
_journal_page_first 12018
_journal_page_last 12028
_journal_paper_doi 10.1021/jo402055a
_journal_volume 78
_journal_year 2013
_chemical_formula_moiety 'C24 H19 N O'
_chemical_formula_sum 'C24 H19 N O'
_chemical_formula_weight 337.40
_chemical_name_systematic
;
 ? 
;
_space_group_crystal_system monoclinic
_space_group_IT_number 14
_space_group_name_Hall '-P 2yn'
_space_group_name_H-M_alt 'P 1 21/n 1'
_symmetry_space_group_name_Hall '-P 2yn'
_symmetry_space_group_name_H-M 'P 1 21/n 1'
_atom_sites_solution_hydrogens geom
_atom_sites_solution_primary iterative
_atom_sites_solution_secondary difmap
_audit_creation_date 2012-10-15
_audit_creation_method
;
  Olex2 1.2
  (compiled 2012.05.09 svn.r2324, GUI svn.r4230)
;
_cell_angle_alpha 90.00
_cell_angle_beta 102.041(14)
_cell_angle_gamma 90.00
_cell_formula_units_Z 12
_cell_length_a 19.701(3)
_cell_length_b 10.1591(12)
_cell_length_c 29.095(5)
_cell_measurement_reflns_used 2058
_cell_measurement_temperature 292.53(10)
_cell_measurement_theta_max 28.5791
_cell_measurement_theta_min 3.0963
_cell_volume 5695.1(15)
_computing_cell_refinement
;
CrysAlisPro, Agilent Technologies,
Version 1.171.36.20 (release 27-06-2012 CrysAlis171 .NET)
(compiled Jul 11 2012,15:38:31)
;
_computing_data_collection
;
CrysAlisPro, Agilent Technologies,
Version 1.171.36.20 (release 27-06-2012 CrysAlis171 .NET)
(compiled Jul 11 2012,15:38:31)
;
_computing_data_reduction
;
CrysAlisPro, Agilent Technologies,
Version 1.171.36.20 (release 27-06-2012 CrysAlis171 .NET)
(compiled Jul 11 2012,15:38:31)
;
_computing_molecular_graphics
;
O. V. Dolomanov, L. J. Bourhis, R. J. Gildea, J. A. K. Howard and H. Puschmann,
OLEX2: a complete structure solution, refinement and analysis program.
J. Appl. Cryst. (2009). 42, 339-341.
;
_computing_publication_material
;
O. V. Dolomanov, L. J. Bourhis, R. J. Gildea, J. A. K. Howard and H. Puschmann,
OLEX2: a complete structure solution, refinement and analysis program.
J. Appl. Cryst. (2009). 42, 339-341.
;
_computing_structure_refinement
;
SHELXL, G.M. Sheldrick, Acta Cryst.
(2008). A64, 112-122
;
_computing_structure_solution
;
olex2.solve (L.J. Bourhis, O.V. Dolomanov, R.J. Gildea, J.A.K. Howard,
H. Puschmann, in preparation, 2011)
;
_diffrn_ambient_temperature 292.53(10)
_diffrn_detector_area_resol_mean 16.0733
_diffrn_measured_fraction_theta_full 0.9711
_diffrn_measured_fraction_theta_max 0.9668
_diffrn_measurement_details
;
  1 omega  -83.00  -58.00   1.0000   16.0000
omega____ theta____ kappa____ phi______ frames
    -      -19.3492  178.0000  120.0000 25

  2 omega   -4.00   23.00   1.0000   16.0000
omega____ theta____ kappa____ phi______ frames
    -      -19.3492  -99.0000 -150.0000 27

  3 omega   -7.00   64.00   1.0000   16.0000
omega____ theta____ kappa____ phi______ frames
    -       22.6305   77.0000  -30.0000 71

  4 omega    8.00   60.00   1.0000   16.0000
omega____ theta____ kappa____ phi______ frames
    -       22.6305  -87.0000  134.0000 52

  5 omega   17.00   45.00   1.0000   16.0000
omega____ theta____ kappa____ phi______ frames
    -       22.6305  -99.0000  120.0000 28

  6 omega   11.00   88.00   1.0000   16.0000
omega____ theta____ kappa____ phi______ frames
    -       22.6305   38.0000   90.0000 77
;
_diffrn_measurement_device_type 'SuperNova, Dual, Cu at zero, Eos'
_diffrn_measurement_method '\w scans'
_diffrn_orient_matrix_UB_11 -0.0018243000
_diffrn_orient_matrix_UB_12 0.0665337000
_diffrn_orient_matrix_UB_13 -0.0076004000
_diffrn_orient_matrix_UB_21 -0.0321805000
_diffrn_orient_matrix_UB_22 -0.0131536000
_diffrn_orient_matrix_UB_23 -0.0153751000
_diffrn_orient_matrix_UB_31 -0.0177142000
_diffrn_orient_matrix_UB_32 0.0169453000
_diffrn_orient_matrix_UB_33 0.0180594000
_diffrn_radiation_monochromator mirror
_diffrn_radiation_type 'Mo K\a'
_diffrn_radiation_wavelength 0.7107
_diffrn_reflns_av_R_equivalents 0.0599
_diffrn_reflns_av_unetI/netI 0.0814
_diffrn_reflns_limit_h_max 24
_diffrn_reflns_limit_h_min -23
_diffrn_reflns_limit_k_max 6
_diffrn_reflns_limit_k_min -12
_diffrn_reflns_limit_l_max 35
_diffrn_reflns_limit_l_min -35
_diffrn_reflns_number 24283
_diffrn_reflns_theta_full 25.68
_diffrn_reflns_theta_max 25.68
_diffrn_reflns_theta_min 3.10
_diffrn_source 'SuperNova (Mo) x-ray Source'
_exptl_absorpt_coefficient_mu 0.072
_exptl_absorpt_correction_T_max 1.00000
_exptl_absorpt_correction_T_min 0.63487
_exptl_absorpt_correction_type multi-scan
_exptl_absorpt_process_details
;
CrysAlisPro, Agilent Technologies,
Version 1.171.36.20 (release 27-06-2012 CrysAlis171 .NET)
(compiled Jul 11 2012,15:38:31)
empirical absorption correction using spherical harmonics,
 implemented in SCALE3 ABSPACK scaling algorithm.
;
_exptl_crystal_colour 'clear light colourless'
_exptl_crystal_density_diffrn 1.181
_exptl_crystal_description block
_exptl_crystal_F_000 2136
_exptl_crystal_size_max 0.33
_exptl_crystal_size_mid 0.31
_exptl_crystal_size_min 0.28
_refine_diff_density_max 0.200
_refine_diff_density_min -0.170
_refine_diff_density_rms 0.039
_refine_ls_extinction_coef 0.0011(3)
_refine_ls_extinction_expression Fc^*^=kFc[1+0.001xFc^2^\l^3^/sin(2\q)]^-1/4^
_refine_ls_extinction_method SHELXL
_refine_ls_goodness_of_fit_ref 0.926
_refine_ls_hydrogen_treatment mixed
_refine_ls_matrix_type full
_refine_ls_number_parameters 704
_refine_ls_number_reflns 10515
_refine_ls_number_restraints 216
_refine_ls_restrained_S_all 0.941
_refine_ls_R_factor_all 0.2162
_refine_ls_R_factor_gt 0.0604
_refine_ls_shift/su_max 0.054
_refine_ls_shift/su_mean 0.013
_refine_ls_structure_factor_coef Fsqd
_refine_ls_weighting_details 'calc w=1/[\s^2^(Fo^2^)+(0.0777P)^2^+0.0000P] where P=(Fo^2^+2Fc^2^)/3'
_refine_ls_weighting_scheme calc
_refine_ls_wR_factor_gt 0.1548
_refine_ls_wR_factor_ref 0.2570
_reflns_number_gt 2305
_reflns_number_total 10515
_reflns_threshold_expression >2sigma(I)
_cod_data_source_file jo402055a_si_002.cif
_cod_data_source_block qiuyf1011
_cod_original_cell_volume 5694.9(14)
_cod_database_code 4028825
_reflns_odcompleteness_completeness 97.11
_reflns_odcompleteness_iscentric 1
_reflns_odcompleteness_theta 26.32

loop_
_space_group_symop_id
_space_group_symop_operation_xyz
1 'x, y, z'
2 '-x+1/2, y+1/2, -z+1/2'
3 '-x, -y, -z'
4 'x-1/2, -y-1/2, z-1/2'

loop_
_atom_site_label
_atom_site_type_symbol
_atom_site_fract_x
_atom_site_fract_y
_atom_site_fract_z
_atom_site_U_iso_or_equiv
_atom_site_adp_type
_atom_site_occupancy
_atom_site_symmetry_multiplicity
_atom_site_calc_flag
_atom_site_refinement_flags
O1 O 0.40144(15) 0.4410(3) 0.18289(12) 0.0701(10) Uani 1 1 d .
O2 O 0.90123(15) 1.0597(3) 0.35010(11) 0.0714(10) Uani 1 1 d .
O3 O 0.40149(15) 0.4410(3) 0.51629(11) 0.0685(10) Uani 1 1 d .
N1 N 0.45766(18) 0.6743(4) 0.21431(14) 0.0672(12) Uani 1 1 d .
H1B H 0.4638 0.5920 0.2095 0.081 Uiso 1 1 calc R
N2 N 0.95749(17) 0.8238(4) 0.38168(13) 0.0655(12) Uani 1 1 d .
H2 H 0.9638 0.9064 0.3776 0.079 Uiso 1 1 calc R
N3 N 0.45840(18) 0.6766(4) 0.54853(14) 0.0654(12) Uani 1 1 d .
H3 H 0.4645 0.5941 0.5440 0.078 Uiso 1 1 calc R
C1 C 0.6506(2) 1.2849(5) 0.26588(17) 0.0616(14) Uani 1 1 d U
H1 H 0.6895 1.3375 0.2667 0.074 Uiso 1 1 calc R
C1A C 0.5854(3) 1.3321(5) 0.24581(18) 0.0782(17) Uani 1 1 d U
H1A H 0.5804 1.4171 0.2337 0.094 Uiso 1 1 calc R
C2 C 0.5356(2) 1.1291(5) 0.26259(17) 0.0682(15) Uani 1 1 d U
H2A H 0.4965 1.0771 0.2616 0.082 Uiso 1 1 calc R
C3 C 0.5287(3) 1.2546(6) 0.24374(18) 0.0690(15) Uani 1 1 d U
H3A H 0.4850 1.2860 0.2296 0.083 Uiso 1 1 calc R
C4 C 0.2805(2) 0.4343(5) 0.15701(17) 0.0563(13) Uani 1 1 d .
C5 C 0.6001(2) 1.0810(5) 0.28277(16) 0.0604(13) Uani 1 1 d U
H5 H 0.6048 0.9962 0.2951 0.072 Uiso 1 1 calc R
C6 C 0.6583(2) 1.1598(4) 0.28471(15) 0.0452(11) Uani 1 1 d U
C7 C 0.7251(2) 1.1094(4) 0.30569(16) 0.0496(12) Uani 1 1 d .
C8 C 0.7800(2) 1.0657(5) 0.32415(15) 0.0542(13) Uani 1 1 d .
C9 C 0.8445(2) 0.9998(5) 0.34492(15) 0.0538(13) Uani 1 1 d .
C10 C 0.8376(2) 0.8669(4) 0.35872(16) 0.0544(13) Uani 1 1 d .
H10 H 0.7930 0.8345 0.3570 0.065 Uiso 1 1 calc R
C11 C 0.8918(2) 0.7837(4) 0.37426(15) 0.0482(12) Uani 1 1 d .
C12 C 0.87641(19) 0.6427(5) 0.38150(16) 0.0465(12) Uani 1 1 d .
C13 C 0.8786(2) 0.5514(5) 0.34683(17) 0.0600(13) Uani 1 1 d .
H13 H 0.8940 0.5769 0.3200 0.072 Uiso 1 1 calc R
C14 C 0.8582(2) 0.4223(5) 0.35115(18) 0.0688(15) Uani 1 1 d .
H14 H 0.8587 0.3628 0.3269 0.083 Uiso 1 1 calc R
C15 C 0.8374(2) 0.3818(5) 0.3911(2) 0.0694(15) Uani 1 1 d .
H15 H 0.8246 0.2947 0.3943 0.083 Uiso 1 1 calc R
C16 C 0.8357(3) 0.4706(5) 0.4259(2) 0.0778(16) Uani 1 1 d .
H16 H 0.8213 0.4438 0.4529 0.093 Uiso 1 1 calc R
C17 C 0.8552(2) 0.6012(5) 0.42165(17) 0.0676(15) Uani 1 1 d .
H17 H 0.8541 0.6606 0.4458 0.081 Uiso 1 1 calc R
C18 C 1.0201(2) 0.7445(5) 0.39587(19) 0.0715(15) Uani 1 1 d .
H18A H 1.0442 0.7396 0.3701 0.086 Uiso 1 1 calc R
H18B H 1.0072 0.6558 0.4030 0.086 Uiso 1 1 calc R
C19 C 1.0678(2) 0.8015(5) 0.43819(19) 0.0595(13) Uani 1 1 d U
C20 C 1.1371(2) 0.8162(5) 0.43766(19) 0.0702(15) Uani 1 1 d U
H20 H 1.1537 0.7906 0.4114 0.084 Uiso 1 1 calc R
C21 C 1.1822(3) 0.8691(6) 0.4762(2) 0.091(2) Uani 1 1 d U
H21 H 1.2288 0.8805 0.4755 0.109 Uiso 1 1 calc R
C22 C 1.1585(4) 0.9041(7) 0.5151(2) 0.109(2) Uani 1 1 d U
H22 H 1.1892 0.9377 0.5411 0.131 Uiso 1 1 calc R
C23 C 1.0905(4) 0.8905(7) 0.5160(2) 0.110(2) Uani 1 1 d U
H23 H 1.0741 0.9171 0.5423 0.132 Uiso 1 1 calc R
C24 C 1.0455(3) 0.8367(6) 0.4778(2) 0.0880(19) Uani 1 1 d U
H24 H 0.9992 0.8243 0.4791 0.106 Uiso 1 1 calc R
C25 C 0.1014(2) 0.4166(5) 0.11589(16) 0.0621(13) Uani 1 1 d U
H25 H 0.1063 0.5016 0.1280 0.075 Uiso 1 1 calc R
C26 C 0.0364(2) 0.3700(5) 0.09615(18) 0.0692(15) Uani 1 1 d U
H26 H -0.0024 0.4225 0.0957 0.083 Uiso 1 1 calc R
C27 C 0.0288(3) 0.2470(6) 0.07735(18) 0.0732(16) Uani 1 1 d U
H27 H -0.0151 0.2163 0.0634 0.088 Uiso 1 1 calc R
C28 C 0.0853(3) 0.1686(5) 0.07879(18) 0.0752(16) Uani 1 1 d U
H28 H 0.0800 0.0842 0.0662 0.090 Uiso 1 1 calc R
C29 C 0.1499(2) 0.2144(5) 0.09884(18) 0.0673(15) Uani 1 1 d U
H29 H 0.1884 0.1606 0.0996 0.081 Uiso 1 1 calc R
C30 C 0.1592(2) 0.3395(5) 0.11794(16) 0.0506(12) Uani 1 1 d U
C31 C 0.2260(2) 0.3906(5) 0.13942(16) 0.0543(13) Uani 1 1 d .
C32 C 0.3452(2) 0.5012(5) 0.17917(16) 0.0527(12) Uani 1 1 d .
C33 C 0.3375(2) 0.6323(5) 0.19211(15) 0.0518(12) Uani 1 1 d .
H33 H 0.2928 0.6646 0.1901 0.062 Uiso 1 1 calc R
C34 C 0.3925(2) 0.7158(4) 0.20757(16) 0.0528(12) Uani 1 1 d .
C35 C 0.3773(2) 0.8571(4) 0.21445(17) 0.0506(12) Uani 1 1 d .
C36 C 0.3782(2) 0.9510(5) 0.18001(18) 0.0643(14) Uani 1 1 d .
H36 H 0.3926 0.9271 0.1527 0.077 Uiso 1 1 calc R
C37 C 0.3582(2) 1.0790(5) 0.1855(2) 0.0700(15) Uani 1 1 d .
H37 H 0.3592 1.1400 0.1618 0.084 Uiso 1 1 calc R
C38 C 0.3371(2) 1.1171(5) 0.2248(2) 0.0732(16) Uani 1 1 d .
H38 H 0.3233 1.2036 0.2280 0.088 Uiso 1 1 calc R
C39 C 0.3362(3) 1.0274(6) 0.25960(18) 0.0788(17) Uani 1 1 d .
H39 H 0.3225 1.0529 0.2870 0.095 Uiso 1 1 calc R
C40 C 0.3558(2) 0.8987(5) 0.25409(19) 0.0735(16) Uani 1 1 d .
H40 H 0.3544 0.8383 0.2779 0.088 Uiso 1 1 calc R
C41 C 0.5200(2) 0.7538(5) 0.22912(18) 0.0699(15) Uani 1 1 d .
H41A H 0.5066 0.8425 0.2359 0.084 Uiso 1 1 calc R
H41B H 0.5445 0.7589 0.2035 0.084 Uiso 1 1 calc R
C42 C 0.5679(2) 0.6989(5) 0.27189(19) 0.0605(14) Uani 1 1 d U
C43 C 0.6374(3) 0.6824(5) 0.2713(2) 0.0728(15) Uani 1 1 d U
H43 H 0.6539 0.7062 0.2447 0.087 Uiso 1 1 calc R
C44 C 0.6819(3) 0.6314(6) 0.3094(3) 0.092(2) Uani 1 1 d U
H44 H 0.7286 0.6216 0.3090 0.111 Uiso 1 1 calc R
C45 C 0.6580(3) 0.5950(6) 0.3481(2) 0.107(2) Uani 1 1 d U
H45 H 0.6885 0.5588 0.3738 0.128 Uiso 1 1 calc R
C46 C 0.5910(4) 0.6109(7) 0.3496(2) 0.108(2) Uani 1 1 d U
H46 H 0.5752 0.5875 0.3764 0.130 Uiso 1 1 calc R
C47 C 0.5456(3) 0.6622(6) 0.3112(2) 0.0864(19) Uani 1 1 d U
H47 H 0.4989 0.6717 0.3121 0.104 Uiso 1 1 calc R
C48 C 0.0995(2) 0.4197(4) 0.44900(15) 0.0571(13) Uani 1 1 d U
H48 H 0.1043 0.5052 0.4606 0.069 Uiso 1 1 calc R
C49 C 0.0348(2) 0.3710(5) 0.42946(18) 0.0698(15) Uani 1 1 d U
H49 H -0.0043 0.4224 0.4292 0.084 Uiso 1 1 calc R
C50 C 0.0277(3) 0.2460(6) 0.41015(18) 0.0743(16) Uani 1 1 d U
H50 H -0.0159 0.2145 0.3957 0.089 Uiso 1 1 calc R
C51 C 0.0848(3) 0.1699(5) 0.41243(18) 0.0741(16) Uani 1 1 d U
H51 H 0.0797 0.0854 0.3999 0.089 Uiso 1 1 calc R
C52 C 0.1500(2) 0.2141(5) 0.43269(18) 0.0673(15) Uani 1 1 d U
H52 H 0.1884 0.1599 0.4339 0.081 Uiso 1 1 calc R
C53 C 0.1583(2) 0.3392(4) 0.45133(15) 0.0502(12) Uani 1 1 d U
C54 C 0.2255(2) 0.3903(4) 0.47253(16) 0.0550(13) Uani 1 1 d .
C55 C 0.2801(2) 0.4364(4) 0.49102(16) 0.0532(12) Uani 1 1 d .
C56 C 0.3446(2) 0.5015(5) 0.51224(16) 0.0537(12) Uani 1 1 d .
C57 C 0.3378(2) 0.6339(4) 0.52529(15) 0.0527(12) Uani 1 1 d .
H57 H 0.2932 0.6670 0.5228 0.063 Uiso 1 1 calc R
C58 C 0.3923(2) 0.7173(5) 0.54141(15) 0.0503(12) Uani 1 1 d .
C59 C 0.3768(2) 0.8588(4) 0.54928(17) 0.0488(12) Uani 1 1 d .
C60 C 0.3785(2) 0.9484(5) 0.51355(17) 0.0614(14) Uani 1 1 d .
H60 H 0.3929 0.9221 0.4865 0.074 Uiso 1 1 calc R
C61 C 0.3584(2) 1.0776(6) 0.51853(19) 0.0704(15) Uani 1 1 d .
H61 H 0.3588 1.1377 0.4945 0.085 Uiso 1 1 calc R
C62 C 0.3382(2) 1.1173(5) 0.55842(19) 0.0663(14) Uani 1 1 d .
H62 H 0.3258 1.2045 0.5619 0.080 Uiso 1 1 calc R
C63 C 0.3361(3) 1.0284(6) 0.5932(2) 0.0847(18) Uani 1 1 d .
H63 H 0.3217 1.0550 0.6202 0.102 Uiso 1 1 calc R
C64 C 0.3554(3) 0.8981(5) 0.58852(18) 0.0733(16) Uani 1 1 d .
H64 H 0.3536 0.8379 0.6123 0.088 Uiso 1 1 calc R
C65 C 0.5204(2) 0.7539(5) 0.56287(18) 0.0750(16) Uani 1 1 d .
H65A H 0.5077 0.8429 0.5697 0.090 Uiso 1 1 calc R
H65B H 0.5447 0.7582 0.5372 0.090 Uiso 1 1 calc R
C66 C 0.5680(2) 0.6985(5) 0.60521(19) 0.0574(13) Uani 1 1 d U
C67 C 0.6372(2) 0.6819(5) 0.6048(2) 0.0695(15) Uani 1 1 d U
H67 H 0.6536 0.7053 0.5782 0.083 Uiso 1 1 calc R
C68 C 0.6819(3) 0.6319(6) 0.6428(3) 0.093(2) Uani 1 1 d U
H68 H 0.7287 0.6228 0.6423 0.112 Uiso 1 1 calc R
C69 C 0.6579(3) 0.5951(7) 0.6818(2) 0.106(2) Uani 1 1 d U
H69 H 0.6882 0.5597 0.7076 0.127 Uiso 1 1 calc R
C70 C 0.5899(4) 0.6106(7) 0.6825(2) 0.110(2) Uani 1 1 d U
H70 H 0.5735 0.5851 0.7089 0.132 Uiso 1 1 calc R
C71 C 0.5444(3) 0.6641(6) 0.6443(2) 0.0874(18) Uani 1 1 d U
H71 H 0.4980 0.6764 0.6453 0.105 Uiso 1 1 calc R

loop_
_atom_site_aniso_label
_atom_site_aniso_U_11
_atom_site_aniso_U_22
_atom_site_aniso_U_33
_atom_site_aniso_U_23
_atom_site_aniso_U_13
_atom_site_aniso_U_12
O1 0.048(2) 0.050(2) 0.104(3) -0.0010(19) -0.0019(17) 0.0074(17)
O2 0.047(2) 0.053(2) 0.101(3) -0.0007(19) -0.0136(17) -0.0113(17)
O3 0.053(2) 0.047(2) 0.094(3) -0.0026(19) -0.0103(17) 0.0023(17)
N1 0.039(2) 0.053(3) 0.101(4) -0.006(2) -0.006(2) 0.002(2)
N2 0.044(2) 0.051(3) 0.090(3) 0.001(2) -0.013(2) -0.004(2)
N3 0.043(2) 0.051(3) 0.094(3) -0.005(2) -0.006(2) -0.004(2)
C1 0.059(3) 0.048(3) 0.073(3) 0.006(3) 0.004(2) 0.005(2)
C1A 0.083(4) 0.055(4) 0.094(4) 0.016(3) 0.013(3) 0.025(3)
C2 0.054(3) 0.073(4) 0.075(4) -0.007(3) 0.006(3) 0.001(3)
C3 0.066(3) 0.064(4) 0.071(4) -0.005(3) 0.000(3) 0.024(3)
C4 0.047(3) 0.048(3) 0.072(4) 0.006(3) 0.009(2) 0.001(2)
C5 0.056(3) 0.051(3) 0.072(3) 0.007(3) 0.008(2) 0.001(2)
C6 0.048(3) 0.039(3) 0.049(3) -0.004(2) 0.011(2) 0.011(2)
C7 0.045(3) 0.044(3) 0.058(3) -0.007(2) 0.007(2) -0.006(2)
C8 0.040(3) 0.055(3) 0.060(3) -0.001(3) -0.006(2) -0.006(2)
C9 0.047(3) 0.047(3) 0.057(3) -0.013(3) -0.010(2) 0.000(2)
C10 0.036(3) 0.044(3) 0.078(4) -0.004(3) 0.000(2) 0.003(2)
C11 0.040(3) 0.045(3) 0.055(3) -0.009(2) 0.000(2) -0.004(2)
C12 0.039(2) 0.049(3) 0.049(3) -0.008(2) 0.004(2) 0.002(2)
C13 0.074(3) 0.040(3) 0.068(4) -0.010(3) 0.019(3) -0.003(3)
C14 0.075(4) 0.060(4) 0.073(4) -0.023(3) 0.019(3) -0.004(3)
C15 0.066(3) 0.044(3) 0.098(5) -0.012(3) 0.017(3) -0.007(3)
C16 0.095(4) 0.056(4) 0.085(4) 0.001(3) 0.025(3) -0.024(3)
C17 0.085(4) 0.059(4) 0.062(4) -0.014(3) 0.023(3) -0.009(3)
C18 0.041(3) 0.060(4) 0.106(5) -0.015(3) -0.001(3) 0.003(3)
C19 0.050(3) 0.052(3) 0.073(4) 0.015(3) 0.005(2) -0.004(2)
C20 0.039(3) 0.068(3) 0.098(4) 0.012(3) 0.002(3) 0.006(3)
C21 0.054(3) 0.078(4) 0.125(5) 0.017(4) -0.015(3) -0.020(3)
C22 0.098(5) 0.116(5) 0.091(5) 0.014(4) -0.035(4) -0.015(4)
C23 0.111(5) 0.136(6) 0.075(4) 0.003(4) 0.002(4) -0.002(4)
C24 0.069(3) 0.104(5) 0.090(4) 0.021(4) 0.015(3) -0.011(3)
C25 0.045(3) 0.064(3) 0.072(3) -0.002(3) 0.000(2) -0.004(2)
C26 0.053(3) 0.063(4) 0.088(4) 0.001(3) 0.007(3) 0.010(3)
C27 0.063(3) 0.072(4) 0.077(4) 0.003(3) -0.002(3) -0.021(3)
C28 0.071(3) 0.057(4) 0.095(4) -0.004(3) 0.011(3) -0.009(3)
C29 0.058(3) 0.062(4) 0.080(4) -0.017(3) 0.011(3) -0.002(3)
C30 0.041(3) 0.052(3) 0.055(3) -0.005(2) 0.001(2) -0.001(2)
C31 0.044(3) 0.055(3) 0.061(3) 0.005(3) 0.007(2) 0.004(2)
C32 0.042(3) 0.047(3) 0.066(3) 0.005(3) 0.004(2) 0.005(2)
C33 0.040(3) 0.051(3) 0.063(3) 0.000(2) 0.007(2) 0.007(2)
C34 0.049(3) 0.044(3) 0.065(3) 0.006(2) 0.012(2) 0.008(2)
C35 0.039(3) 0.048(3) 0.063(3) -0.009(3) 0.007(2) 0.000(2)
C36 0.064(3) 0.062(4) 0.069(4) 0.015(3) 0.020(3) -0.001(3)
C37 0.076(4) 0.039(3) 0.090(4) 0.023(3) 0.006(3) 0.000(3)
C38 0.069(4) 0.065(4) 0.085(5) -0.004(3) 0.016(3) 0.012(3)
C39 0.104(4) 0.084(5) 0.056(4) -0.001(3) 0.034(3) 0.014(4)
C40 0.088(4) 0.052(4) 0.084(4) 0.011(3) 0.025(3) 0.021(3)
C41 0.053(3) 0.054(4) 0.095(4) 0.005(3) -0.002(3) -0.004(3)
C42 0.045(3) 0.047(3) 0.085(4) -0.012(3) 0.004(3) -0.003(2)
C43 0.056(3) 0.067(4) 0.092(4) -0.003(3) 0.010(3) 0.002(3)
C44 0.053(3) 0.091(5) 0.120(5) -0.014(4) -0.010(3) 0.004(3)
C45 0.095(4) 0.107(5) 0.098(5) -0.013(4) -0.030(4) 0.015(4)
C46 0.116(5) 0.136(6) 0.067(4) -0.005(4) 0.008(4) 0.010(4)
C47 0.060(3) 0.111(5) 0.089(4) -0.012(4) 0.017(3) 0.000(3)
C48 0.058(3) 0.041(3) 0.066(3) -0.002(2) -0.003(2) -0.004(2)
C49 0.045(3) 0.070(4) 0.085(4) -0.001(3) -0.008(2) -0.014(3)
C50 0.058(3) 0.082(4) 0.076(4) 0.003(3) -0.001(3) -0.026(3)
C51 0.088(4) 0.050(3) 0.080(4) -0.020(3) 0.006(3) -0.022(3)
C52 0.065(3) 0.050(3) 0.086(4) -0.005(3) 0.015(3) -0.012(3)
C53 0.051(3) 0.041(3) 0.053(3) -0.002(2) -0.001(2) -0.011(2)
C54 0.057(3) 0.047(3) 0.059(3) -0.012(3) 0.009(2) -0.012(3)
C55 0.053(3) 0.033(3) 0.071(3) -0.006(2) 0.006(2) -0.007(2)
C56 0.048(3) 0.045(3) 0.064(3) -0.003(2) 0.003(2) -0.003(2)
C57 0.044(3) 0.047(3) 0.063(3) -0.003(2) 0.003(2) -0.004(2)
C58 0.047(3) 0.052(3) 0.048(3) -0.008(2) -0.002(2) -0.015(2)
C59 0.046(3) 0.039(3) 0.059(3) 0.003(2) 0.004(2) -0.009(2)
C60 0.067(3) 0.062(4) 0.059(3) -0.004(3) 0.021(3) -0.004(3)
C61 0.067(3) 0.066(4) 0.077(4) 0.009(3) 0.012(3) -0.001(3)
C62 0.066(3) 0.045(3) 0.083(4) -0.005(3) 0.006(3) 0.005(3)
C63 0.109(5) 0.062(4) 0.093(5) -0.009(4) 0.042(4) 0.010(4)
C64 0.107(4) 0.062(4) 0.061(4) 0.006(3) 0.041(3) -0.002(3)
C65 0.042(3) 0.068(4) 0.106(5) -0.011(3) -0.004(3) -0.014(3)
C66 0.033(3) 0.051(3) 0.084(4) -0.023(3) 0.004(2) -0.004(2)
C67 0.040(3) 0.067(4) 0.098(4) -0.014(3) 0.006(3) -0.003(3)
C68 0.048(3) 0.092(5) 0.125(5) -0.018(4) -0.017(3) 0.002(3)
C69 0.098(5) 0.111(5) 0.087(4) -0.018(4) -0.031(4) 0.013(4)
C70 0.107(5) 0.138(6) 0.078(4) -0.009(4) 0.002(4) 0.011(4)
C71 0.055(3) 0.115(5) 0.094(4) -0.010(4) 0.019(3) 0.009(3)

loop_
_atom_type_symbol
_atom_type_description
_atom_type_scat_dispersion_real
_atom_type_scat_dispersion_imag
_atom_type_scat_source
C C 0.0033 0.0016 'International Tables Vol C Tables 4.2.6.8 and 6.1.1.4'
H H 0.0000 0.0000 'International Tables Vol C Tables 4.2.6.8 and 6.1.1.4'
N N 0.0061 0.0033 'International Tables Vol C Tables 4.2.6.8 and 6.1.1.4'
O O 0.0106 0.0060 'International Tables Vol C Tables 4.2.6.8 and 6.1.1.4'

loop_
_geom_angle_atom_site_label_1
_geom_angle_atom_site_label_2
_geom_angle_atom_site_label_3
_geom_angle
C34 N1 C41 126.6(4)
C11 N2 C18 127.8(4)
C58 N3 C65 127.9(4)
C6 C1 C1A 120.2(5)
C3 C1A C1 120.1(5)
C5 C2 C3 120.2(5)
C1A C3 C2 120.3(5)
C31 C4 C32 174.5(5)
C2 C5 C6 119.6(4)
C1 C6 C5 119.6(4)
C1 C6 C7 121.0(4)
C5 C6 C7 119.3(4)
C8 C7 C6 178.2(5)
C7 C8 C9 174.3(5)
O2 C9 C8 120.5(4)
O2 C9 C10 124.2(4)
C10 C9 C8 115.4(4)
C11 C10 C9 124.6(4)
N2 C11 C10 122.2(4)
N2 C11 C12 119.4(4)
C10 C11 C12 118.4(4)
C13 C12 C11 120.4(4)
C13 C12 C17 118.3(5)
C17 C12 C11 121.2(4)
C12 C13 C14 121.2(5)
C15 C14 C13 120.2(5)
C16 C15 C14 119.2(5)
C15 C16 C17 121.0(5)
C12 C17 C16 120.1(5)
N2 C18 C19 111.6(4)
C20 C19 C18 119.1(5)
C24 C19 C18 122.4(5)
C24 C19 C20 118.4(5)
C19 C20 C21 120.2(5)
C22 C21 C20 120.1(6)
C23 C22 C21 120.3(6)
C22 C23 C24 119.7(7)
C19 C24 C23 121.2(6)
C30 C25 C26 120.9(5)
C27 C26 C25 119.9(5)
C26 C27 C28 120.4(5)
C27 C28 C29 119.7(5)
C28 C29 C30 121.1(5)
C25 C30 C29 117.9(4)
C25 C30 C31 119.4(4)
C29 C30 C31 122.7(4)
C4 C31 C30 179.1(5)
O1 C32 C4 118.9(4)
O1 C32 C33 125.8(4)
C33 C32 C4 115.1(4)
C34 C33 C32 123.5(4)
N1 C34 C33 121.6(4)
N1 C34 C35 120.2(4)
C33 C34 C35 118.2(4)
C36 C35 C34 122.2(4)
C40 C35 C34 120.9(4)
C40 C35 C36 116.6(5)
C37 C36 C35 121.2(5)
C38 C37 C36 120.9(5)
C37 C38 C39 119.3(5)
C38 C39 C40 119.9(5)
C35 C40 C39 122.0(5)
N1 C41 C42 112.6(4)
C43 C42 C41 119.1(5)
C47 C42 C41 122.6(5)
C47 C42 C43 118.2(5)
C44 C43 C42 120.2(6)
C45 C44 C43 120.3(6)
C46 C45 C44 120.4(6)
C45 C46 C47 119.8(6)
C42 C47 C46 121.0(5)
C49 C48 C53 119.6(4)
C48 C49 C50 120.3(5)
C51 C50 C49 119.4(5)
C50 C51 C52 121.9(5)
C51 C52 C53 119.6(5)
C48 C53 C54 119.1(4)
C52 C53 C48 119.2(4)
C52 C53 C54 121.7(4)
C55 C54 C53 177.4(5)
C54 C55 C56 176.0(5)
O3 C56 C55 120.0(4)
O3 C56 C57 124.8(4)
C57 C56 C55 115.2(4)
C58 C57 C56 124.8(4)
N3 C58 C57 121.8(4)
N3 C58 C59 119.7(4)
C57 C58 C59 118.4(4)
C60 C59 C58 118.6(4)
C64 C59 C58 121.4(4)
C64 C59 C60 119.8(5)
C61 C60 C59 119.4(4)
C62 C61 C60 120.6(5)
C63 C62 C61 119.7(5)
C62 C63 C64 120.5(5)
C59 C64 C63 120.1(5)
N3 C65 C66 112.5(4)
C67 C66 C65 119.5(5)
C71 C66 C65 121.3(4)
C71 C66 C67 119.2(5)
C68 C67 C66 120.9(6)
C67 C68 C69 119.9(6)
C70 C69 C68 119.7(6)
C69 C70 C71 120.7(6)
C66 C71 C70 119.6(5)

loop_
_geom_bond_atom_site_label_1
_geom_bond_atom_site_label_2
_geom_bond_distance
O1 C32 1.250(4)
O2 C9 1.254(5)
O3 C56 1.263(5)
N1 C34 1.327(5)
N1 C41 1.458(5)
N2 C11 1.331(5)
N2 C18 1.458(5)
N3 C58 1.340(5)
N3 C65 1.439(5)
C1 C1A 1.382(6)
C1 C6 1.379(6)
C1A C3 1.358(6)
C2 C3 1.384(6)
C2 C5 1.373(6)
C4 C31 1.177(6)
C4 C32 1.470(6)
C5 C6 1.389(5)
C6 C7 1.425(6)
C7 C8 1.190(6)
C8 C9 1.451(6)
C9 C10 1.424(6)
C10 C11 1.362(5)
C11 C12 1.489(6)
C12 C13 1.378(5)
C12 C17 1.385(6)
C13 C14 1.385(6)
C14 C15 1.374(6)
C15 C16 1.362(6)
C16 C17 1.394(6)
C18 C19 1.501(6)
C19 C20 1.376(5)
C19 C24 1.365(7)
C20 C21 1.386(7)
C21 C22 1.357(7)
C22 C23 1.353(7)
C23 C24 1.382(8)
C25 C26 1.374(6)
C25 C30 1.373(5)
C26 C27 1.360(6)
C27 C28 1.362(6)
C28 C29 1.366(6)
C29 C30 1.383(6)
C30 C31 1.431(6)
C32 C33 1.402(6)
C33 C34 1.375(6)
C34 C35 1.488(6)
C35 C36 1.386(6)
C35 C40 1.375(6)
C36 C37 1.378(6)
C37 C38 1.352(6)
C38 C39 1.366(6)
C39 C40 1.383(6)
C41 C42 1.504(6)
C42 C43 1.383(6)
C42 C47 1.360(7)
C43 C44 1.365(7)
C44 C45 1.358(7)
C45 C46 1.339(7)
C46 C47 1.381(7)
C48 C49 1.373(5)
C48 C53 1.408(5)
C49 C50 1.384(7)
C50 C51 1.356(6)
C51 C52 1.371(6)
C52 C53 1.378(6)
C53 C54 1.436(5)
C54 C55 1.194(5)
C55 C56 1.451(6)
C56 C57 1.411(6)
C57 C58 1.372(5)
C58 C59 1.497(6)
C59 C60 1.387(6)
C59 C64 1.357(5)
C60 C61 1.387(6)
C61 C62 1.365(6)
C62 C63 1.363(6)
C63 C64 1.391(6)
C65 C66 1.494(6)
C66 C67 1.375(5)
C66 C71 1.360(6)
C67 C68 1.361(7)
C68 C69 1.367(7)
C69 C70 1.354(7)
C70 C71 1.385(7)

loop_
_geom_torsion_atom_site_label_1
_geom_torsion_atom_site_label_2
_geom_torsion_atom_site_label_3
_geom_torsion_atom_site_label_4
_geom_torsion
O1 C32 C33 C34 5.2(8)
O2 C9 C10 C11 -7.8(8)
O3 C56 C57 C58 4.3(8)
N1 C34 C35 C36 82.1(6)
N1 C34 C35 C40 -103.5(5)
N1 C41 C42 C43 129.9(5)
N1 C41 C42 C47 -48.9(7)
N2 C11 C12 C13 -82.2(6)
N2 C11 C12 C17 102.0(5)
N2 C18 C19 C20 -131.6(5)
N2 C18 C19 C24 49.9(7)
N3 C58 C59 C60 83.0(5)
N3 C58 C59 C64 -102.9(5)
N3 C65 C66 C67 130.8(4)
N3 C65 C66 C71 -49.3(6)
C1 C1A C3 C2 1.4(8)
C1 C6 C7 C8 141(17)
C1A C1 C6 C5 0.9(7)
C1A C1 C6 C7 -179.8(4)
C2 C5 C6 C1 -0.7(7)
C2 C5 C6 C7 -180.0(4)
C3 C2 C5 C6 0.9(7)
C4 C32 C33 C34 -171.2(4)
C5 C2 C3 C1A -1.2(8)
C5 C6 C7 C8 -40(17)
C6 C1 C1A C3 -1.3(7)
C6 C7 C8 C9 73(19)
C7 C8 C9 O2 150(5)
C7 C8 C9 C10 -31(5)
C8 C9 C10 C11 172.8(4)
C9 C10 C11 N2 5.7(7)
C9 C10 C11 C12 -172.2(4)
C10 C11 C12 C13 95.7(5)
C10 C11 C12 C17 -80.0(6)
C11 N2 C18 C19 -127.5(5)
C11 C12 C13 C14 -174.0(4)
C11 C12 C17 C16 174.8(4)
C12 C13 C14 C15 -2.0(8)
C13 C12 C17 C16 -1.1(7)
C13 C14 C15 C16 1.3(8)
C14 C15 C16 C17 -0.5(8)
C15 C16 C17 C12 0.4(8)
C17 C12 C13 C14 1.9(7)
C18 N2 C11 C10 -176.6(4)
C18 N2 C11 C12 1.3(7)
C18 C19 C20 C21 179.7(5)
C18 C19 C24 C23 -179.2(5)
C19 C20 C21 C22 1.3(9)
C20 C19 C24 C23 2.4(9)
C20 C21 C22 C23 -1.5(10)
C21 C22 C23 C24 2.0(11)
C22 C23 C24 C19 -2.5(10)
C24 C19 C20 C21 -1.8(8)
C25 C26 C27 C28 1.3(8)
C25 C30 C31 C4 -19(30)
C26 C25 C30 C29 1.1(7)
C26 C25 C30 C31 -179.0(4)
C26 C27 C28 C29 -0.7(8)
C27 C28 C29 C30 0.2(8)
C28 C29 C30 C25 -0.4(8)
C28 C29 C30 C31 179.7(4)
C29 C30 C31 C4 161(100)
C30 C25 C26 C27 -1.5(8)
C31 C4 C32 O1 -172(5)
C31 C4 C32 C33 5(5)
C32 C4 C31 C30 11(34)
C32 C33 C34 N1 -4.6(7)
C32 C33 C34 C35 172.4(4)
C33 C34 C35 C36 -94.9(5)
C33 C34 C35 C40 79.4(6)
C34 N1 C41 C42 125.8(5)
C34 C35 C36 C37 174.3(4)
C34 C35 C40 C39 -174.8(5)
C35 C36 C37 C38 0.1(8)
C36 C35 C40 C39 -0.2(7)
C36 C37 C38 C39 0.5(8)
C37 C38 C39 C40 -1.0(8)
C38 C39 C40 C35 0.9(8)
C40 C35 C36 C37 -0.3(7)
C41 N1 C34 C33 178.0(4)
C41 N1 C34 C35 1.0(7)
C41 C42 C43 C44 -179.3(5)
C41 C42 C47 C46 179.4(6)
C42 C43 C44 C45 0.8(9)
C43 C42 C47 C46 0.6(9)
C43 C44 C45 C46 -1.2(11)
C44 C45 C46 C47 1.3(11)
C45 C46 C47 C42 -1.0(10)
C47 C42 C43 C44 -0.5(8)
C48 C49 C50 C51 2.7(8)
C48 C53 C54 C55 19(12)
C49 C48 C53 C52 1.8(7)
C49 C48 C53 C54 -179.0(4)
C49 C50 C51 C52 -1.1(8)
C50 C51 C52 C53 -0.1(8)
C51 C52 C53 C48 -0.2(7)
C51 C52 C53 C54 -179.4(4)
C52 C53 C54 C55 -162(12)
C53 C48 C49 C50 -3.0(7)
C53 C54 C55 C56 -51(17)
C54 C55 C56 O3 -148(7)
C54 C55 C56 C57 29(7)
C55 C56 C57 C58 -173.1(4)
C56 C57 C58 N3 -3.5(7)
C56 C57 C58 C59 174.0(4)
C57 C58 C59 C60 -94.6(5)
C57 C58 C59 C64 79.5(6)
C58 N3 C65 C66 126.3(5)
C58 C59 C60 C61 174.5(4)
C58 C59 C64 C63 -175.0(5)
C59 C60 C61 C62 0.9(7)
C60 C59 C64 C63 -0.9(8)
C60 C61 C62 C63 -1.5(8)
C61 C62 C63 C64 0.9(8)
C62 C63 C64 C59 0.4(8)
C64 C59 C60 C61 0.3(7)
C65 N3 C58 C57 176.5(4)
C65 N3 C58 C59 -1.0(7)
C65 C66 C67 C68 179.9(5)
C65 C66 C71 C70 178.7(5)
C66 C67 C68 C69 1.2(9)
C67 C66 C71 C70 -1.4(8)
C67 C68 C69 C70 -1.0(10)
C68 C69 C70 C71 -0.4(11)
C69 C70 C71 C66 1.6(10)
C71 C66 C67 C68 0.0(8)
